data_4508452
loop_
_publ_author_name
'Yuan, Xiaoju'
'Zhang, Xiaoxia'
'Zhao, Hong'
'Liu, Lina'
'Wu, Benlai'

_publ_section_title
;
 Syntheses and Properties of One--Three-Dimensional Coordination Polymers
 Constructed by Metallohelicates of Purin-Containing Carboxylate
;
_journal_issue 11
_journal_name_full 'Crystal Growth &amp; Design'
_journal_page_first 4859
_journal_paper_doi 10.1021/cg401022z
_journal_volume 13
_journal_year 2013
_chemical_formula_sum 'C14 H14 La N9 O11'
_chemical_formula_weight 623.25
_chemical_name_systematic
; 
 ? 
;
_space_group_IT_number 11
_symmetry_cell_setting monoclinic
_symmetry_space_group_name_Hall '-P 2yb'
_symmetry_space_group_name_H-M 'P 1 21/m 1'
_atom_sites_solution_hydrogens geom
_atom_sites_solution_primary direct
_atom_sites_solution_secondary difmap
_audit_creation_method SHELXL-97
_cell_angle_alpha 90.00
_cell_angle_beta 104.419(9)
_cell_angle_gamma 90.00
_cell_formula_units_Z 2
_cell_length_a 7.5683(8)
_cell_length_b 15.1093(8)
_cell_length_c 9.1624(6)
_cell_measurement_reflns_used 2479
_cell_measurement_temperature 291(2)
_cell_measurement_theta_max 29.1625
_cell_measurement_theta_min 3.0860
_cell_volume 1014.73(14)
_computing_cell_refinement
;
CrysAlisPro, Agilent Technologies,
Version 1.171.35.11 (release 16-05-2011 CrysAlis171 .NET)
(compiled May 16 2011,17:55:39)
;
_computing_data_collection
;
CrysAlisPro, Agilent Technologies,
Version 1.171.35.11 (release 16-05-2011 CrysAlis171 .NET)
(compiled May 16 2011,17:55:39)
;
_computing_data_reduction
;
CrysAlisPro, Agilent Technologies,
Version 1.171.35.11 (release 16-05-2011 CrysAlis171 .NET)
(compiled May 16 2011,17:55:39)
;
_computing_structure_refinement 'SHELXL-97 (Sheldrick, 1997)'
_computing_structure_solution 'SHELXS-97 (Sheldrick, 1990)'
_diffrn_ambient_temperature 291(2)
_diffrn_measured_fraction_theta_full 0.997
_diffrn_measured_fraction_theta_max 0.997
_diffrn_measurement_device_type 'Xcalibur, Eos, Gemini'
_diffrn_measurement_method '\w scans'
_diffrn_radiation_monochromator graphite
_diffrn_radiation_source 'Enhance (Mo) X-ray Source'
_diffrn_radiation_type MoK\a
_diffrn_radiation_wavelength 0.71073
_diffrn_reflns_av_R_equivalents 0.0395
_diffrn_reflns_av_sigmaI/netI 0.0514
_diffrn_reflns_limit_h_max 8
_diffrn_reflns_limit_h_min -8
_diffrn_reflns_limit_k_max 17
_diffrn_reflns_limit_k_min -16
_diffrn_reflns_limit_l_max 9
_diffrn_reflns_limit_l_min -10
_diffrn_reflns_number 3872
_diffrn_reflns_theta_full 24.98
_diffrn_reflns_theta_max 24.98
_diffrn_reflns_theta_min 3.09
_exptl_absorpt_coefficient_mu 2.188
_exptl_absorpt_correction_T_max 0.652
_exptl_absorpt_correction_T_min 0.601
_exptl_absorpt_correction_type multi-scan
_exptl_absorpt_process_details CrysAlisPro
_exptl_crystal_colour colorless
_exptl_crystal_density_diffrn 2.040
_exptl_crystal_density_method 'not measured'
_exptl_crystal_description block
_exptl_crystal_F_000 612
_exptl_crystal_size_max 0.24
_exptl_crystal_size_mid 0.20
_exptl_crystal_size_min 0.20
_refine_diff_density_max 0.710
_refine_diff_density_min -1.212
_refine_diff_density_rms 0.122
_refine_ls_extinction_method none
_refine_ls_goodness_of_fit_ref 1.047
_refine_ls_hydrogen_treatment mixed
_refine_ls_matrix_type full
_refine_ls_number_parameters 166
_refine_ls_number_reflns 1844
_refine_ls_number_restraints 0
_refine_ls_restrained_S_all 1.047
_refine_ls_R_factor_all 0.0312
_refine_ls_R_factor_gt 0.0279
_refine_ls_shift/su_max 0.000
_refine_ls_shift/su_mean 0.000
_refine_ls_structure_factor_coef Fsqd
_refine_ls_weighting_details 'calc w=1/[\s^2^(Fo^2^)+(0.0226P)^2^+0.0000P] where P=(Fo^2^+2Fc^2^)/3'
_refine_ls_weighting_scheme calc
_refine_ls_wR_factor_gt 0.0600
_refine_ls_wR_factor_ref 0.0618
_reflns_number_gt 1704
_reflns_number_total 1844
_reflns_threshold_expression >2sigma(I)
_cod_data_source_file cg401022z_si_001.cif
_cod_data_source_block 1
_cod_original_sg_symbol_H-M ' P2(1)/m'
_cod_database_code 4508452

loop_
_symmetry_equiv_pos_as_xyz
'x, y, z'
'-x, y+1/2, -z'
'-x, -y, -z'
'x, -y-1/2, z'

loop_
_atom_site_label
_atom_site_type_symbol
_atom_site_fract_x
_atom_site_fract_y
_atom_site_fract_z
_atom_site_U_iso_or_equiv
_atom_site_adp_type
_atom_site_occupancy
_atom_site_symmetry_multiplicity
_atom_site_calc_flag
_atom_site_refinement_flags
La1 La 0.39381(4) 0.2500 0.86849(3) 0.01497(11) Uani 1 2 d S
O3 O 0.3162(3) 0.64221(15) 1.0999(3) 0.0259(6) Uani 1 1 d .
O2 O 0.4398(3) 0.64975(18) 0.9065(3) 0.0342(7) Uani 1 1 d .
O1 O 0.3007(3) 0.40573(15) 0.7773(3) 0.0248(6) Uani 1 1 d .
O4 O 0.1681(4) 0.32109(16) 1.0200(3) 0.0323(7) Uani 1 1 d .
O5 O 0.0151(6) 0.2500 1.1543(5) 0.0457(12) Uani 1 2 d S
O6 O 0.0732(5) 0.2500 0.6959(5) 0.0367(10) Uani 1 2 d S
O7 O 0.4633(5) 0.2500 0.6152(4) 0.0316(9) Uani 1 2 d S
N4 N 0.1848(4) 0.54548(17) 0.7259(3) 0.0178(6) Uani 1 1 d .
N3 N 0.1482(4) 0.61787(19) 0.4904(4) 0.0273(8) Uani 1 1 d .
N2 N 0.2565(4) 0.5261(2) 0.3121(3) 0.0260(7) Uani 1 1 d .
H2 H 0.2381 0.5618 0.2339 0.031 Uiso 1 1 calc R
N1 N 0.3379(4) 0.40491(19) 0.4524(4) 0.0257(7) Uani 1 1 d .
N5 N 0.1154(6) 0.2500 1.0666(5) 0.0273(10) Uani 1 2 d S
C7 C 0.3222(5) 0.6210(2) 0.9682(4) 0.0205(8) Uani 1 1 d .
C6 C 0.1762(5) 0.5573(2) 0.8829(4) 0.0196(8) Uani 1 1 d .
H6A H 0.1922 0.4992 0.9343 0.024 Uiso 1 1 calc R
H6B H 0.0544 0.5804 0.8848 0.024 Uiso 1 1 calc R
C5 C 0.1358(5) 0.6146(2) 0.6291(4) 0.0242(9) Uani 1 1 d .
H5 H 0.0879 0.6655 0.6666 0.029 Uiso 1 1 calc R
C4 C 0.2567(4) 0.4661(2) 0.6839(4) 0.0167(7) Uani 1 1 d .
C3 C 0.2702(5) 0.4683(2) 0.5336(4) 0.0203(8) Uani 1 1 d .
C2 C 0.2192(5) 0.5429(2) 0.4467(4) 0.0216(8) Uani 1 1 d .
C1 C 0.3279(5) 0.4430(2) 0.3217(4) 0.0292(9) Uani 1 1 d .
H1 H 0.3666 0.4154 0.2418 0.035 Uiso 1 1 calc R
H7A H 0.4220 0.2973 0.5395 0.044 Uiso 1 1 d R
H6C H 0.0034 0.1987 0.6540 0.044 Uiso 1 1 d R

loop_
_atom_site_aniso_label
_atom_site_aniso_U_11
_atom_site_aniso_U_22
_atom_site_aniso_U_33
_atom_site_aniso_U_23
_atom_site_aniso_U_13
_atom_site_aniso_U_12
La1 0.01857(17) 0.01266(16) 0.01361(17) 0.000 0.00388(12) 0.000
O3 0.0327(14) 0.0280(14) 0.0187(14) -0.0064(11) 0.0092(12) -0.0076(12)
O2 0.0338(15) 0.0458(17) 0.0254(15) -0.0115(13) 0.0118(13) -0.0213(14)
O1 0.0385(15) 0.0161(12) 0.0207(14) 0.0055(11) 0.0088(12) 0.0056(12)
O4 0.0377(15) 0.0252(14) 0.0407(17) -0.0023(13) 0.0223(14) -0.0070(12)
O5 0.062(3) 0.040(2) 0.051(3) 0.000 0.046(3) 0.000
O6 0.032(2) 0.0183(19) 0.046(3) 0.000 -0.0170(19) 0.000
O7 0.053(3) 0.0243(19) 0.020(2) 0.000 0.0123(19) 0.000
N4 0.0217(15) 0.0145(14) 0.0160(15) -0.0002(12) 0.0021(13) -0.0005(12)
N3 0.0336(18) 0.0226(17) 0.0240(19) 0.0045(14) 0.0038(15) 0.0021(14)
N2 0.0321(18) 0.0314(18) 0.0146(16) 0.0043(14) 0.0059(14) -0.0060(15)
N1 0.0321(17) 0.0232(16) 0.0239(18) -0.0031(14) 0.0107(15) 0.0000(14)
N5 0.028(3) 0.030(3) 0.025(3) 0.000 0.010(2) 0.000
C7 0.0226(19) 0.0204(19) 0.019(2) 0.0016(15) 0.0058(16) 0.0035(15)
C6 0.0236(19) 0.0182(18) 0.0170(19) -0.0026(14) 0.0050(16) -0.0038(15)
C5 0.029(2) 0.0149(19) 0.026(2) 0.0029(15) 0.0027(18) 0.0038(15)
C4 0.0148(17) 0.0129(17) 0.0210(19) -0.0024(15) 0.0016(15) -0.0032(14)
C3 0.0235(19) 0.0182(19) 0.0187(19) -0.0028(15) 0.0041(16) -0.0051(15)
C2 0.0216(19) 0.0232(19) 0.0170(19) -0.0003(15) -0.0010(16) -0.0058(15)
C1 0.031(2) 0.037(2) 0.021(2) -0.0085(18) 0.0090(18) -0.0057(19)

loop_
_atom_type_symbol
_atom_type_description
_atom_type_scat_dispersion_real
_atom_type_scat_dispersion_imag
_atom_type_scat_source
C C 0.0033 0.0016 'International Tables Vol C Tables 4.2.6.8 and 6.1.1.4'
H H 0.0000 0.0000 'International Tables Vol C Tables 4.2.6.8 and 6.1.1.4'
La La -0.2871 2.4523 'International Tables Vol C Tables 4.2.6.8 and 6.1.1.4'
N N 0.0061 0.0033 'International Tables Vol C Tables 4.2.6.8 and 6.1.1.4'
O O 0.0106 0.0060 'International Tables Vol C Tables 4.2.6.8 and 6.1.1.4'

loop_
_geom_angle_atom_site_label_1
_geom_angle_atom_site_label_2
_geom_angle_atom_site_label_3
_geom_angle
_geom_angle_site_symmetry_1
_geom_angle_site_symmetry_3
O7 La1 O1 78.45(6) . .
O7 La1 O1 78.45(6) . 4_565
O1 La1 O1 136.04(11) . 4_565
O7 La1 O6 79.15(14) . .
O1 La1 O6 69.62(6) . .
O1 La1 O6 69.62(6) 4_565 .
O7 La1 O2 124.04(9) . 3_667
O1 La1 O2 76.25(8) . 3_667
O1 La1 O2 146.78(8) 4_565 3_667
O6 La1 O2 133.42(9) . 3_667
O7 La1 O2 124.04(9) . 2_647
O1 La1 O2 146.78(8) . 2_647
O1 La1 O2 76.25(8) 4_565 2_647
O6 La1 O2 133.42(9) . 2_647
O2 La1 O2 70.79(13) 3_667 2_647
O7 La1 O4 142.03(9) . .
O1 La1 O4 68.81(8) . .
O1 La1 O4 112.46(8) 4_565 .
O6 La1 O4 71.94(11) . .
O2 La1 O4 66.62(8) 3_667 .
O2 La1 O4 93.87(8) 2_647 .
O7 La1 O4 142.03(9) . 4_565
O1 La1 O4 112.46(8) . 4_565
O1 La1 O4 68.81(8) 4_565 4_565
O6 La1 O4 71.94(11) . 4_565
O2 La1 O4 93.87(8) 3_667 4_565
O2 La1 O4 66.62(8) 2_647 4_565
O4 La1 O4 47.26(10) . 4_565
O7 La1 O3 75.28(9) . 3_667
O1 La1 O3 68.05(8) . 3_667
O1 La1 O3 138.51(8) 4_565 3_667
O6 La1 O3 133.86(8) . 3_667
O2 La1 O3 49.05(8) 3_667 3_667
O2 La1 O3 92.63(8) 2_647 3_667
O4 La1 O3 108.04(8) . 3_667
O4 La1 O3 142.66(8) 4_565 3_667
O7 La1 O3 75.28(9) . 2_647
O1 La1 O3 138.51(8) . 2_647
O1 La1 O3 68.05(8) 4_565 2_647
O6 La1 O3 133.86(8) . 2_647
O2 La1 O3 92.63(8) 3_667 2_647
O2 La1 O3 49.05(8) 2_647 2_647
O4 La1 O3 142.66(8) . 2_647
O4 La1 O3 108.04(8) 4_565 2_647
O3 La1 O3 74.53(10) 3_667 2_647
O7 La1 C7 99.90(10) . 3_667
O1 La1 C7 70.63(9) . 3_667
O1 La1 C7 150.44(9) 4_565 3_667
O6 La1 C7 139.57(6) . 3_667
O2 La1 C7 24.32(9) 3_667 3_667
O2 La1 C7 80.74(9) 2_647 3_667
O4 La1 C7 87.20(9) . 3_667
O4 La1 C7 118.07(9) 4_565 3_667
O3 La1 C7 24.73(8) 3_667 3_667
O3 La1 C7 82.89(8) 2_647 3_667
O7 La1 C7 99.90(10) . 2_647
O1 La1 C7 150.44(9) . 2_647
O1 La1 C7 70.63(9) 4_565 2_647
O6 La1 C7 139.57(6) . 2_647
O2 La1 C7 80.74(9) 3_667 2_647
O2 La1 C7 24.32(9) 2_647 2_647
O4 La1 C7 118.07(9) . 2_647
O4 La1 C7 87.20(9) 4_565 2_647
O3 La1 C7 82.89(8) 3_667 2_647
O3 La1 C7 24.73(8) 2_647 2_647
C7 La1 C7 80.75(13) 3_667 2_647
C7 O3 La1 92.0(2) . 3_667
C7 O2 La1 95.9(2) . 3_667
C4 O1 La1 156.3(2) . .
N5 O4 La1 97.5(2) . .
La1 O6 H6C 126.3 . .
La1 O7 H7A 123.1 . .
C5 N4 C4 122.5(3) . .
C5 N4 C6 118.3(3) . .
C4 N4 C6 119.1(3) . .
C5 N3 C2 112.8(3) . .
C2 N2 C1 106.5(3) . .
C2 N2 H2 126.8 . .
C1 N2 H2 126.8 . .
C1 N1 C3 103.9(3) . .
O5 N5 O4 121.3(2) . .
O5 N5 O4 121.3(2) . 4_565
O4 N5 O4 117.4(4) . 4_565
O2 C7 O3 123.1(3) . .
O2 C7 C6 119.7(3) . .
O3 C7 C6 117.2(3) . .
O2 C7 La1 59.83(19) . 3_667
O3 C7 La1 63.31(18) . 3_667
C6 C7 La1 178.6(2) . 3_667
N4 C6 C7 112.1(3) . .
N4 C6 H6A 109.2 . .
C7 C6 H6A 109.2 . .
N4 C6 H6B 109.2 . .
C7 C6 H6B 109.2 . .
H6A C6 H6B 107.9 . .
N3 C5 N4 126.3(3) . .
N3 C5 H5 116.8 . .
N4 C5 H5 116.8 . .
O1 C4 C3 128.4(3) . .
O1 C4 N4 119.6(3) . .
C3 C4 N4 112.0(3) . .
C2 C3 N1 110.0(3) . .
C2 C3 C4 120.4(3) . .
N1 C3 C4 129.5(3) . .
N3 C2 N2 127.8(3) . .
N3 C2 C3 126.0(3) . .
N2 C2 C3 106.3(3) . .
N1 C1 N2 113.3(3) . .
N1 C1 H1 123.4 . .
N2 C1 H1 123.4 . .

loop_
_geom_bond_atom_site_label_1
_geom_bond_atom_site_label_2
_geom_bond_distance
_geom_bond_site_symmetry_2
La1 O7 2.504(4) .
La1 O1 2.537(2) .
La1 O1 2.537(2) 4_565
La1 O6 2.545(3) .
La1 O2 2.615(3) 3_667
La1 O2 2.615(3) 2_647
La1 O4 2.680(3) .
La1 O4 2.680(3) 4_565
La1 O3 2.690(2) 3_667
La1 O3 2.690(2) 2_647
La1 C7 3.009(4) 3_667
La1 C7 3.009(4) 2_647
O3 C7 1.260(4) .
O3 La1 2.690(2) 3_667
O2 C7 1.246(4) .
O2 La1 2.615(3) 3_667
O1 C4 1.238(4) .
O4 N5 1.257(3) .
O5 N5 1.235(6) .
O6 H6C 0.9623 .
O7 H7A 0.9903 .
N4 C5 1.361(4) .
N4 C4 1.409(4) .
N4 C6 1.467(4) .
N3 C5 1.298(5) .
N3 C2 1.356(4) .
N2 C2 1.356(5) .
N2 C1 1.360(5) .
N2 H2 0.8800 .
N1 C1 1.314(5) .
N1 C3 1.387(4) .
N5 O4 1.257(3) 4_565
C7 C6 1.526(5) .
C7 La1 3.009(4) 3_667
C6 H6A 0.9900 .
C6 H6B 0.9900 .
C5 H5 0.9500 .
C4 C3 1.406(5) .
C3 C2 1.379(5) .
C1 H1 0.9500 .

loop_
_geom_hbond_atom_site_label_D
_geom_hbond_atom_site_label_H
_geom_hbond_atom_site_label_A
_geom_hbond_distance_DH
_geom_hbond_distance_HA
_geom_hbond_distance_DA
_geom_hbond_angle_DHA
_geom_hbond_site_symmetry_A
O7 H7A N1 0.99 1.85 2.810(4) 161.6 .
O6 H6C N3 0.96 1.95 2.878(4) 161.2 2_546
N2 H2 O3 0.88 1.92 2.739(4) 153.7 1_554

loop_
_geom_torsion_atom_site_label_1
_geom_torsion_atom_site_label_2
_geom_torsion_atom_site_label_3
_geom_torsion_atom_site_label_4
_geom_torsion
_geom_torsion_site_symmetry_1
_geom_torsion_site_symmetry_4
O7 La1 O1 C4 18.0(6) . .
O1 La1 O1 C4 -41.6(7) 4_565 .
O6 La1 O1 C4 -64.6(6) . .
O2 La1 O1 C4 147.6(6) 3_667 .
O2 La1 O1 C4 154.9(5) 2_647 .
O4 La1 O1 C4 -142.5(6) . .
O4 La1 O1 C4 -123.9(6) 4_565 .
O3 La1 O1 C4 96.6(6) 3_667 .
O3 La1 O1 C4 69.5(6) 2_647 .
C7 La1 O1 C4 122.9(6) 3_667 .
C7 La1 O1 C4 107.7(6) 2_647 .
O7 La1 O4 N5 127.3(3) . .
O1 La1 O4 N5 159.5(3) . .
O1 La1 O4 N5 27.1(3) 4_565 .
O6 La1 O4 N5 85.0(2) . .
O2 La1 O4 N5 -116.8(3) 3_667 .
O2 La1 O4 N5 -49.7(3) 2_647 .
O4 La1 O4 N5 3.2(3) 4_565 .
O3 La1 O4 N5 -143.7(2) 3_667 .
O3 La1 O4 N5 -55.7(3) 2_647 .
C7 La1 O4 N5 -130.2(3) 3_667 .
C7 La1 O4 N5 -52.2(3) 2_647 .
La1 O4 N5 O5 174.7(4) . .
La1 O4 N5 O4 -5.6(5) . 4_565
La1 O2 C7 O3 -1.1(4) 3_667 .
La1 O2 C7 C6 178.5(3) 3_667 .
La1 O3 C7 O2 1.1(4) 3_667 .
La1 O3 C7 C6 -178.6(3) 3_667 .
C5 N4 C6 C7 -69.7(4) . .
C4 N4 C6 C7 105.3(3) . .
O2 C7 C6 N4 -6.1(5) . .
O3 C7 C6 N4 173.6(3) . .
La1 C7 C6 N4 62(11) 3_667 .
C2 N3 C5 N4 -0.5(5) . .
C4 N4 C5 N3 -0.3(6) . .
C6 N4 C5 N3 174.5(3) . .
La1 O1 C4 C3 -13.4(8) . .
La1 O1 C4 N4 167.5(4) . .
C5 N4 C4 O1 179.2(3) . .
C6 N4 C4 O1 4.5(5) . .
C5 N4 C4 C3 0.0(5) . .
C6 N4 C4 C3 -174.8(3) . .
C1 N1 C3 C2 0.7(4) . .
C1 N1 C3 C4 -176.4(4) . .
O1 C4 C3 C2 -178.0(4) . .
N4 C4 C3 C2 1.2(5) . .
O1 C4 C3 N1 -1.1(6) . .
N4 C4 C3 N1 178.1(3) . .
C5 N3 C2 N2 -177.3(3) . .
C5 N3 C2 C3 1.9(5) . .
C1 N2 C2 N3 179.3(3) . .
C1 N2 C2 C3 0.0(4) . .
N1 C3 C2 N3 -179.7(3) . .
C4 C3 C2 N3 -2.3(6) . .
N1 C3 C2 N2 -0.4(4) . .
C4 C3 C2 N2 177.0(3) . .
C3 N1 C1 N2 -0.7(4) . .
C2 N2 C1 N1 0.5(4) . .
